data_7114370
loop_
_publ_author_name
'Fletcher, Nicholas C.'
'Nieuwenhuyzen, Mark'
'Prabarahan, Ravi'
'Wilson, Alison'

_publ_section_title
;
 The isolation and secondary functionalisation of
 fac-tris-2,2&#x2032;-bipyridine complexes of ruthenium(ii)Electronic
 supplementary information (ESI) availale: Table S1: Spectral data for
 1--5. Fig. S1: 1H NMR spectrum of 5. See
 http://www.rsc.org/suppdata/cc/b2/b202886g/
;
_journal_issue 11
_journal_name_full 'Chemical Communications'
_journal_page_first 1188
_journal_paper_doi 10.1039/b202886g
_journal_year 2002
_chemical_formula_sum 'C36 H31 F12 N6 O6.5 P2 Ru'
_chemical_formula_weight 1042.68
_chemical_name_systematic
; 
? 
;
_space_group_IT_number 14
_symmetry_cell_setting monoclinic
_symmetry_space_group_name_Hall '-P 2yn'
_symmetry_space_group_name_H-M 'P 1 21/n 1'
_atom_sites_solution_hydrogens geom
_atom_sites_solution_primary direct
_atom_sites_solution_secondary difmap
_audit_creation_method SHELXL-97
_cell_angle_alpha 90.00
_cell_angle_beta 96.937(2)
_cell_angle_gamma 90.00
_cell_formula_units_Z 4
_cell_length_a 11.9005(17)
_cell_length_b 20.520(3)
_cell_length_c 16.710(3)
_cell_measurement_temperature 153(2)
_cell_volume 4050.7(11)
_computing_structure_refinement 'SHELXL-97 (Sheldrick, 1997)'
_computing_structure_solution 'SHELXS-97 (Sheldrick, 1990)'
_diffrn_ambient_temperature 153(2)
_diffrn_measured_fraction_theta_full 0.844
_diffrn_measured_fraction_theta_max 0.844
_diffrn_radiation_monochromator graphite
_diffrn_radiation_source 'fine-focus sealed tube'
_diffrn_radiation_type MoK\a
_diffrn_radiation_wavelength 0.71073
_diffrn_reflns_av_R_equivalents 0.1197
_diffrn_reflns_av_sigmaI/netI 0.1355
_diffrn_reflns_limit_h_max 14
_diffrn_reflns_limit_h_min -15
_diffrn_reflns_limit_k_max 27
_diffrn_reflns_limit_k_min -25
_diffrn_reflns_limit_l_max 22
_diffrn_reflns_limit_l_min -22
_diffrn_reflns_number 29541
_diffrn_reflns_theta_full 28.57
_diffrn_reflns_theta_max 28.57
_diffrn_reflns_theta_min 1.58
_exptl_absorpt_coefficient_mu 0.577
_exptl_crystal_density_diffrn 1.710
_exptl_crystal_density_method 'not measured'
_exptl_crystal_F_000 2092
_refine_diff_density_max 1.215
_refine_diff_density_min -1.049
_refine_diff_density_rms 0.143
_refine_ls_extinction_method none
_refine_ls_goodness_of_fit_ref 0.945
_refine_ls_hydrogen_treatment mixed
_refine_ls_matrix_type full
_refine_ls_number_parameters 570
_refine_ls_number_reflns 8716
_refine_ls_number_restraints 0
_refine_ls_restrained_S_all 0.945
_refine_ls_R_factor_all 0.1394
_refine_ls_R_factor_gt 0.0585
_refine_ls_shift/su_max 0.010
_refine_ls_shift/su_mean 0.000
_refine_ls_structure_factor_coef Fsqd
_refine_ls_weighting_details 'calc w=1/[\s^2^(Fo^2^)+(0.0722P)^2^+0.0000P] where P=(Fo^2^+2Fc^2^)/3'
_refine_ls_weighting_scheme calc
_refine_ls_wR_factor_gt 0.1249
_refine_ls_wR_factor_ref 0.1660
_reflns_number_gt 4608
_reflns_number_total 8716
_reflns_threshold_expression >2sigma(I)
_cod_data_source_file b202886g.txt
_cod_data_source_block nick36m
_cod_depositor_comments
;
The following automatic conversions were performed:

'_symmetry_cell_setting' value 'Monoclinic' changed to 'monoclinic'
according to
/usr/data/users/saulius/automatic-downloads/retrospective/RSC/lib/dictionaries/cif_core.dic
dictionary named 'cif_core.dic' version 2.4.2 from 2011-04-26.

Automatic conversion script
Id: cif_fix_values 2281 2013-09-26 08:29:07Z andrius 
;
_cod_original_cell_volume 4050.8(10)
_cod_original_sg_symbol_H-M P2(1)/n
_cod_original_formula_sum 'C36 H31 F12 N6 O6.50 P2 Ru'
_cod_database_code 7114370

loop_
_symmetry_equiv_pos_as_xyz
'x, y, z'
'-x+1/2, y+1/2, -z+1/2'
'-x, -y, -z'
'x-1/2, -y-1/2, z-1/2'

loop_
_atom_site_label
_atom_site_type_symbol
_atom_site_fract_x
_atom_site_fract_y
_atom_site_fract_z
_atom_site_U_iso_or_equiv
_atom_site_adp_type
_atom_site_occupancy
_atom_site_symmetry_multiplicity
_atom_site_calc_flag
_atom_site_refinement_flags
_atom_site_disorder_assembly
_atom_site_disorder_group
Ru1 Ru 0.68355(4) 0.30615(2) 0.55748(2) 0.02210(14) Uani 1 1 d . . .
N1A N 0.6243(4) 0.3175(2) 0.6665(3) 0.0272(12) Uani 1 1 d . . .
C2A C 0.5286(6) 0.3489(3) 0.6793(4) 0.0330(15) Uani 1 1 d . . .
H2A H 0.4874 0.3714 0.6355 0.040 Uiso 1 1 calc R . .
C3A C 0.4875(7) 0.3500(3) 0.7534(4) 0.0435(19) Uani 1 1 d . . .
H3A H 0.4195 0.3725 0.7600 0.052 Uiso 1 1 calc R . .
C4A C 0.5476(7) 0.3173(3) 0.8180(4) 0.046(2) Uani 1 1 d . . .
H4A H 0.5212 0.3170 0.8694 0.056 Uiso 1 1 calc R . .
C5A C 0.6452(7) 0.2859(3) 0.8060(4) 0.0394(18) Uani 1 1 d . . .
H5A H 0.6875 0.2638 0.8497 0.047 Uiso 1 1 calc R . .
C6A C 0.6838(6) 0.2859(3) 0.7304(3) 0.0316(15) Uani 1 1 d . . .
C7A C 0.7805(6) 0.2492(3) 0.7099(3) 0.0302(15) Uani 1 1 d . . .
C8A C 0.8587(7) 0.2163(4) 0.7654(4) 0.046(2) Uani 1 1 d . . .
H8A H 0.8527 0.2190 0.8214 0.055 Uiso 1 1 calc R . .
C9A C 0.9437(6) 0.1802(4) 0.7386(4) 0.0460(19) Uani 1 1 d . . .
H9A H 0.9981 0.1590 0.7761 0.055 Uiso 1 1 calc R . .
C10A C 0.9495(6) 0.1749(3) 0.6571(4) 0.0406(17) Uani 1 1 d . . .
C11A C 0.8736(5) 0.2091(3) 0.6040(4) 0.0310(15) Uani 1 1 d . . .
H11A H 0.8798 0.2064 0.5479 0.037 Uiso 1 1 calc R . .
N12A N 0.7907(4) 0.2461(2) 0.6286(3) 0.0267(12) Uani 1 1 d . . .
C13A C 1.0396(6) 0.1341(4) 0.6274(5) 0.048(2) Uani 1 1 d . . .
O13A O 1.1201(5) 0.1146(3) 0.6741(4) 0.0720(18) Uani 1 1 d . . .
O14A O 1.0210(4) 0.1213(3) 0.5504(3) 0.0541(14) Uani 1 1 d . . .
C15A C 1.1071(8) 0.0834(5) 0.5169(7) 0.087(3) Uani 1 1 d . . .
H15A H 1.1777 0.1084 0.5208 0.131 Uiso 1 1 calc R . .
H15B H 1.0817 0.0735 0.4603 0.131 Uiso 1 1 calc R . .
H15C H 1.1200 0.0426 0.5472 0.131 Uiso 1 1 calc R . .
N1B N 0.5773(4) 0.2292(2) 0.5226(3) 0.0275(12) Uani 1 1 d . . .
C2B C 0.5067(6) 0.1998(3) 0.5675(3) 0.0335(15) Uani 1 1 d . . .
H2B H 0.5032 0.2153 0.6208 0.040 Uiso 1 1 calc R . .
C3B C 0.4388(7) 0.1481(4) 0.5401(4) 0.052(2) Uani 1 1 d . . .
H3B H 0.3916 0.1275 0.5745 0.062 Uiso 1 1 calc R . .
C4B C 0.4402(7) 0.1266(4) 0.4622(4) 0.064(3) Uani 1 1 d . . .
H4B H 0.3932 0.0915 0.4416 0.076 Uiso 1 1 calc R . .
C5B C 0.5113(7) 0.1571(4) 0.4147(4) 0.050(2) Uani 1 1 d . . .
H5B H 0.5128 0.1433 0.3606 0.060 Uiso 1 1 calc R . .
C6B C 0.5806(6) 0.2076(3) 0.4454(3) 0.0330(16) Uani 1 1 d . . .
C7B C 0.6638(5) 0.2399(3) 0.4013(3) 0.0283(14) Uani 1 1 d . . .
C8B C 0.6715(6) 0.2290(3) 0.3204(3) 0.0342(16) Uani 1 1 d . . .
H8B H 0.6211 0.1995 0.2904 0.041 Uiso 1 1 calc R . .
C9B C 0.7529(6) 0.2613(3) 0.2837(3) 0.0351(16) Uani 1 1 d . . .
H9B H 0.7573 0.2560 0.2277 0.042 Uiso 1 1 calc R . .
C10B C 0.8276(5) 0.3014(3) 0.3293(3) 0.0253(13) Uani 1 1 d . . .
C11B C 0.8165(5) 0.3108(3) 0.4105(3) 0.0237(12) Uani 1 1 d . . .
H11B H 0.8698 0.3378 0.4418 0.028 Uiso 1 1 calc R . .
N12B N 0.7332(4) 0.2831(2) 0.4464(3) 0.0252(11) Uani 1 1 d . . .
C13B C 0.9163(6) 0.3336(3) 0.2883(3) 0.0311(15) Uani 1 1 d . . .
O13B O 0.9118(4) 0.3372(3) 0.2162(3) 0.0494(14) Uani 1 1 d . . .
O14B O 1.0022(4) 0.3562(2) 0.3394(2) 0.0327(11) Uani 1 1 d . . .
C15B C 1.0929(6) 0.3846(3) 0.3004(4) 0.0384(17) Uani 1 1 d . . .
H15D H 1.1226 0.3520 0.2656 0.058 Uiso 1 1 calc R . .
H15E H 1.1537 0.3990 0.3415 0.058 Uiso 1 1 calc R . .
H15F H 1.0639 0.4220 0.2678 0.058 Uiso 1 1 calc R . .
N1C N 0.5877(4) 0.3761(2) 0.4931(3) 0.0249(11) Uani 1 1 d . . .
C2C C 0.4800(5) 0.3703(3) 0.4584(3) 0.0288(14) Uani 1 1 d . . .
H2C H 0.4377 0.3330 0.4704 0.035 Uiso 1 1 calc R . .
C3C C 0.4286(6) 0.4165(3) 0.4062(3) 0.0303(14) Uani 1 1 d . . .
H3C H 0.3521 0.4112 0.3832 0.036 Uiso 1 1 calc R . .
C4C C 0.4900(6) 0.4707(3) 0.3875(4) 0.0353(16) Uani 1 1 d . . .
H4C H 0.4577 0.5016 0.3491 0.042 Uiso 1 1 calc R . .
C5C C 0.5984(6) 0.4793(3) 0.4254(3) 0.0296(14) Uani 1 1 d . . .
H5C H 0.6400 0.5173 0.4154 0.035 Uiso 1 1 calc R . .
C6C C 0.6466(5) 0.4318(3) 0.4785(3) 0.0240(13) Uani 1 1 d . . .
C7C C 0.7563(5) 0.4381(3) 0.5261(3) 0.0233(13) Uani 1 1 d . . .
C8C C 0.8248(5) 0.4930(3) 0.5251(3) 0.0251(13) Uani 1 1 d . . .
H8C H 0.8031 0.5279 0.4892 0.030 Uiso 1 1 calc R . .
C9C C 0.9244(5) 0.4964(3) 0.5766(3) 0.0266(14) Uani 1 1 d . . .
H9C H 0.9731 0.5330 0.5752 0.032 Uiso 1 1 calc R . .
C10C C 0.9529(5) 0.4458(3) 0.6306(3) 0.0246(13) Uani 1 1 d . . .
C11C C 0.8835(5) 0.3921(3) 0.6269(3) 0.0265(14) Uani 1 1 d . . .
H11C H 0.9046 0.3570 0.6628 0.032 Uiso 1 1 calc R . .
N12C N 0.7878(4) 0.3860(2) 0.5760(2) 0.0227(11) Uani 1 1 d . . .
C13C C 1.0530(5) 0.4473(3) 0.6920(3) 0.0270(14) Uani 1 1 d . . .
O13C O 1.0718(4) 0.4076(2) 0.7452(2) 0.0346(11) Uani 1 1 d . . .
O14C O 1.1191(4) 0.4988(2) 0.6824(3) 0.0375(11) Uani 1 1 d . . .
C15C C 1.2164(6) 0.5068(4) 0.7431(4) 0.050(2) Uani 1 1 d . . .
H15G H 1.1906 0.5112 0.7963 0.075 Uiso 1 1 calc R . .
H15H H 1.2585 0.5460 0.7311 0.075 Uiso 1 1 calc R . .
H15I H 1.2658 0.4686 0.7427 0.075 Uiso 1 1 calc R . .
P1 P 1.17417(15) 0.31229(9) 0.54435(9) 0.0332(4) Uani 1 1 d . . .
F11 F 1.2690(4) 0.2617(3) 0.5741(3) 0.0808(17) Uani 1 1 d . . .
F12 F 1.2324(4) 0.3261(3) 0.4645(2) 0.0643(14) Uani 1 1 d . . .
F13 F 1.0987(4) 0.2582(2) 0.4973(3) 0.0616(13) Uani 1 1 d . . .
F14 F 1.2496(4) 0.3691(2) 0.5902(3) 0.0686(14) Uani 1 1 d . . .
F15 F 1.0806(4) 0.3652(2) 0.5153(2) 0.0496(11) Uani 1 1 d . . .
F16 F 1.1145(4) 0.2993(2) 0.6227(2) 0.0524(11) Uani 1 1 d . . .
P2 P 0.73745(19) 0.50029(11) 0.81885(13) 0.0549(8) Uani 0.281(6) 1 d P A 1
F21 F 0.7162(17) 0.4607(11) 0.7310(11) 0.077(6) Uiso 0.281(6) 1 d P A 1
F22 F 0.7182(14) 0.4352(8) 0.8636(10) 0.056(5) Uiso 0.281(6) 1 d P A 1
F23 F 0.7187(13) 0.5641(7) 0.7745(9) 0.046(4) Uiso 0.281(6) 1 d P A 1
F24 F 0.718(2) 0.5388(13) 0.9053(14) 0.099(7) Uiso 0.281(6) 1 d P A 1
F25 F 0.5998(13) 0.4875(8) 0.7995(8) 0.032(4) Uiso 0.281(6) 1 d P A 1
F26 F 0.8672(16) 0.5066(9) 0.8433(11) 0.048(5) Uiso 0.281(6) 1 d P A 1
P2' P 0.73745(19) 0.50029(11) 0.81885(13) 0.0549(8) Uani 0.72 1 d P A 2
F21' F 0.7377(6) 0.5031(4) 0.7228(4) 0.071(2) Uiso 0.719(6) 1 d P A 2
F22' F 0.7376(6) 0.4227(4) 0.8162(5) 0.073(2) Uiso 0.719(6) 1 d P A 2
F23' F 0.7507(6) 0.5785(4) 0.8208(5) 0.070(2) Uiso 0.719(6) 1 d P A 2
F24' F 0.7500(6) 0.4976(4) 0.9127(4) 0.068(2) Uiso 0.719(6) 1 d P A 2
F25' F 0.6046(8) 0.5109(4) 0.8155(5) 0.079(3) Uiso 0.719(6) 1 d P A 2
F26' F 0.8748(6) 0.4942(3) 0.8206(4) 0.0464(19) Uiso 0.719(6) 1 d P A 2
O1W O 0.807(2) 0.1050(11) 0.4243(14) 0.180(9) Uiso 0.50 1 d P . .

loop_
_atom_site_aniso_label
_atom_site_aniso_U_11
_atom_site_aniso_U_22
_atom_site_aniso_U_33
_atom_site_aniso_U_23
_atom_site_aniso_U_13
_atom_site_aniso_U_12
Ru1 0.0242(3) 0.0248(3) 0.01718(19) -0.0009(2) 0.00186(16) -0.0022(2)
N1A 0.031(3) 0.029(3) 0.021(2) -0.002(2) 0.000(2) -0.007(2)
C2A 0.039(4) 0.031(4) 0.030(3) 0.003(3) 0.008(3) -0.003(3)
C3A 0.055(5) 0.042(4) 0.039(4) -0.005(3) 0.027(4) -0.001(4)
C4A 0.071(6) 0.045(5) 0.027(3) -0.005(3) 0.023(4) -0.013(4)
C5A 0.055(5) 0.040(4) 0.024(3) -0.001(3) 0.008(3) -0.008(4)
C6A 0.039(4) 0.030(4) 0.025(3) -0.001(3) 0.002(3) -0.009(3)
C7A 0.033(4) 0.033(4) 0.023(3) 0.005(3) -0.005(3) -0.008(3)
C8A 0.058(5) 0.049(5) 0.028(3) 0.012(3) -0.005(3) -0.009(4)
C9A 0.034(4) 0.048(5) 0.053(4) 0.019(4) -0.010(3) -0.005(3)
C10A 0.033(4) 0.039(4) 0.050(4) 0.011(3) 0.005(3) -0.005(3)
C11A 0.026(4) 0.030(4) 0.036(3) 0.007(3) 0.002(3) -0.001(3)
N12A 0.030(3) 0.024(3) 0.024(2) -0.001(2) -0.005(2) -0.008(2)
C13A 0.029(4) 0.044(5) 0.071(5) 0.021(4) 0.005(4) 0.008(3)
O13A 0.043(4) 0.076(4) 0.094(5) 0.015(4) -0.008(3) 0.019(3)
O14A 0.045(3) 0.058(4) 0.061(3) 0.009(3) 0.016(3) 0.020(3)
C15A 0.066(7) 0.082(7) 0.121(9) 0.002(6) 0.039(6) 0.035(6)
N1B 0.027(3) 0.034(3) 0.020(2) -0.006(2) 0.002(2) -0.005(2)
C2B 0.040(4) 0.040(4) 0.023(3) -0.003(3) 0.010(3) -0.014(3)
C3B 0.063(6) 0.056(5) 0.040(4) -0.015(4) 0.021(4) -0.034(4)
C4B 0.075(6) 0.076(6) 0.044(4) -0.031(4) 0.024(4) -0.051(5)
C5B 0.059(6) 0.060(5) 0.033(4) -0.016(3) 0.015(4) -0.034(4)
C6B 0.037(4) 0.038(4) 0.024(3) -0.005(3) 0.006(3) -0.007(3)
C7B 0.028(4) 0.035(4) 0.022(3) -0.007(3) 0.002(3) -0.005(3)
C8B 0.032(4) 0.046(4) 0.026(3) -0.011(3) 0.007(3) -0.012(3)
C9B 0.044(5) 0.042(4) 0.021(3) -0.007(3) 0.011(3) -0.003(3)
C10B 0.019(3) 0.036(4) 0.021(3) 0.002(3) 0.005(2) 0.003(3)
C11B 0.024(3) 0.025(3) 0.023(2) -0.001(3) 0.008(2) -0.002(3)
N12B 0.023(3) 0.029(3) 0.024(2) 0.005(2) 0.004(2) 0.000(2)
C13B 0.034(4) 0.036(4) 0.023(3) -0.005(3) 0.005(3) 0.000(3)
O13B 0.051(3) 0.071(4) 0.028(2) -0.006(2) 0.014(2) -0.017(3)
O14B 0.030(3) 0.038(3) 0.032(2) -0.0012(19) 0.012(2) -0.008(2)
C15B 0.033(4) 0.046(4) 0.040(4) -0.003(3) 0.017(3) -0.011(3)
N1C 0.023(3) 0.031(3) 0.021(2) -0.006(2) 0.001(2) -0.003(2)
C2C 0.026(4) 0.032(4) 0.028(3) -0.001(3) 0.003(3) -0.003(3)
C3C 0.026(4) 0.037(4) 0.027(3) -0.002(3) -0.003(3) 0.005(3)
C4C 0.040(4) 0.036(4) 0.028(3) 0.004(3) -0.003(3) 0.004(3)
C5C 0.035(4) 0.027(4) 0.026(3) 0.000(3) -0.001(3) -0.001(3)
C6C 0.025(4) 0.027(3) 0.020(3) -0.002(2) 0.004(2) 0.001(3)
C7C 0.027(4) 0.023(3) 0.021(3) 0.000(2) 0.009(2) -0.004(3)
C8C 0.027(4) 0.023(3) 0.025(3) 0.002(2) 0.002(3) 0.000(3)
C9C 0.027(4) 0.023(3) 0.030(3) -0.003(2) 0.005(3) -0.007(3)
C10C 0.025(4) 0.026(3) 0.023(3) -0.003(2) 0.004(2) 0.001(3)
C11C 0.029(4) 0.028(4) 0.022(3) 0.002(2) 0.001(3) 0.001(3)
N12C 0.026(3) 0.027(3) 0.016(2) -0.0028(19) 0.004(2) 0.002(2)
C13C 0.028(4) 0.027(4) 0.026(3) -0.003(3) 0.002(3) -0.002(3)
O13C 0.034(3) 0.041(3) 0.027(2) 0.002(2) -0.0048(19) -0.001(2)
O14C 0.029(3) 0.037(3) 0.043(2) 0.001(2) -0.010(2) -0.010(2)
C15C 0.034(5) 0.054(5) 0.059(5) -0.006(4) -0.012(4) -0.008(4)
P1 0.0330(10) 0.0371(10) 0.0302(8) 0.0044(7) 0.0060(7) 0.0021(9)
F11 0.076(4) 0.096(4) 0.071(3) 0.022(3) 0.008(3) 0.051(3)
F12 0.042(3) 0.109(4) 0.045(2) 0.007(2) 0.016(2) -0.002(3)
F13 0.088(4) 0.045(3) 0.052(3) -0.013(2) 0.010(2) -0.020(3)
F14 0.072(4) 0.074(3) 0.054(3) 0.003(2) -0.014(2) -0.033(3)
F15 0.055(3) 0.045(3) 0.048(2) 0.0038(19) 0.004(2) 0.014(2)
F16 0.063(3) 0.062(3) 0.0330(19) 0.007(2) 0.0109(19) -0.001(2)
P2 0.0495(15) 0.0603(16) 0.0544(13) 0.0267(11) 0.0041(10) 0.0012(11)
P2' 0.0495(15) 0.0603(16) 0.0544(13) 0.0267(11) 0.0041(10) 0.0012(11)

loop_
_atom_type_symbol
_atom_type_description
_atom_type_scat_dispersion_real
_atom_type_scat_dispersion_imag
_atom_type_scat_source
C C 0.0033 0.0016 'International Tables Vol C Tables 4.2.6.8 and 6.1.1.4'
H H 0.0000 0.0000 'International Tables Vol C Tables 4.2.6.8 and 6.1.1.4'
N N 0.0061 0.0033 'International Tables Vol C Tables 4.2.6.8 and 6.1.1.4'
O O 0.0106 0.0060 'International Tables Vol C Tables 4.2.6.8 and 6.1.1.4'
F F 0.0171 0.0103 'International Tables Vol C Tables 4.2.6.8 and 6.1.1.4'
P P 0.1023 0.0942 'International Tables Vol C Tables 4.2.6.8 and 6.1.1.4'
Ru Ru -1.2594 0.8363 'International Tables Vol C Tables 4.2.6.8 and 6.1.1.4'

loop_
_geom_angle_atom_site_label_1
_geom_angle_atom_site_label_2
_geom_angle_atom_site_label_3
_geom_angle
N1A Ru1 N12A 78.9(2)
N1A Ru1 N1C 99.08(19)
N12A Ru1 N1C 172.66(19)
N1A Ru1 N12C 92.42(18)
N12A Ru1 N12C 93.99(19)
N1C Ru1 N12C 78.98(19)
N1A Ru1 N1B 94.17(18)
N12A Ru1 N1B 91.2(2)
N1C Ru1 N1B 96.0(2)
N12C Ru1 N1B 172.28(17)
N1A Ru1 N12B 172.6(2)
N12A Ru1 N12B 99.09(19)
N1C Ru1 N12B 83.74(18)
N12C Ru1 N12B 94.87(18)
N1B Ru1 N12B 78.66(19)
C2A N1A C6A 118.0(5)
C2A N1A Ru1 125.8(4)
C6A N1A Ru1 116.0(4)
N1A C2A C3A 123.0(6)
C2A C3A C4A 118.8(7)
C5A C4A C3A 118.7(6)
C4A C5A C6A 120.8(7)
N1A C6A C5A 120.6(6)
N1A C6A C7A 114.3(5)
C5A C6A C7A 124.8(6)
N12A C7A C8A 119.9(6)
N12A C7A C6A 115.0(5)
C8A C7A C6A 125.1(6)
C9A C8A C7A 120.0(6)
C8A C9A C10A 119.5(7)
C9A C10A C11A 119.3(7)
C9A C10A C13A 119.8(7)
C11A C10A C13A 120.9(6)
N12A C11A C10A 122.5(6)
C11A N12A C7A 118.7(5)
C11A N12A Ru1 126.1(4)
C7A N12A Ru1 115.0(4)
O13A C13A O14A 125.9(8)
O13A C13A C10A 120.7(8)
O14A C13A C10A 113.4(6)
C13A O14A C15A 116.4(7)
C2B N1B C6B 118.4(5)
C2B N1B Ru1 126.3(4)
C6B N1B Ru1 115.3(4)
N1B C2B C3B 122.9(5)
C4B C3B C2B 119.2(6)
C3B C4B C5B 118.6(7)
C4B C5B C6B 120.5(6)
N1B C6B C5B 120.5(6)
N1B C6B C7B 115.3(5)
C5B C6B C7B 124.2(5)
N12B C7B C8B 122.4(6)
N12B C7B C6B 114.4(5)
C8B C7B C6B 123.2(6)
C9B C8B C7B 119.3(6)
C10B C9B C8B 119.0(5)
C9B C10B C11B 119.5(5)
C9B C10B C13B 117.4(5)
C11B C10B C13B 123.1(5)
N12B C11B C10B 122.5(6)
C11B N12B C7B 117.0(5)
C11B N12B Ru1 127.5(4)
C7B N12B Ru1 115.0(4)
O13B C13B O14B 123.9(6)
O13B C13B C10B 122.9(6)
O14B C13B C10B 113.2(5)
C13B O14B C15B 114.1(5)
C2C N1C C6C 118.3(5)
C2C N1C Ru1 127.1(4)
C6C N1C Ru1 114.2(4)
N1C C2C C3C 122.5(6)
C2C C3C C4C 119.2(6)
C5C C4C C3C 119.3(6)
C4C C5C C6C 119.5(6)
N1C C6C C5C 121.0(6)
N1C C6C C7C 114.8(5)
C5C C6C C7C 124.1(6)
N12C C7C C8C 121.2(6)
N12C C7C C6C 115.0(5)
C8C C7C C6C 123.8(5)
C9C C8C C7C 119.6(6)
C8C C9C C10C 119.3(6)
C11C C10C C9C 118.2(6)
C11C C10C C13C 118.6(5)
C9C C10C C13C 123.2(6)
N12C C11C C10C 124.2(6)
C11C N12C C7C 117.3(5)
C11C N12C Ru1 128.3(4)
C7C N12C Ru1 114.3(4)
O13C C13C O14C 124.2(6)
O13C C13C C10C 124.0(6)
O14C C13C C10C 111.7(5)
C13C O14C C15C 115.8(5)
F11 P1 F13 92.1(3)
F11 P1 F16 90.2(3)
F13 P1 F16 90.5(2)
F11 P1 F15 178.3(3)
F13 P1 F15 89.6(3)
F16 P1 F15 90.0(2)
F11 P1 F12 90.8(3)
F13 P1 F12 89.2(2)
F16 P1 F12 178.9(3)
F15 P1 F12 89.0(2)
F11 P1 F14 89.4(3)
F13 P1 F14 178.2(3)
F16 P1 F14 90.5(2)
F15 P1 F14 88.9(3)
F12 P1 F14 89.8(3)
F23 P2 F26 98.0(9)
F23 P2 F22 163.1(9)
F26 P2 F22 98.3(9)
F23 P2 F25 87.6(8)
F26 P2 F25 174.2(8)
F22 P2 F25 76.0(8)
F23 P2 F21 89.5(9)
F26 P2 F21 108.1(10)
F22 P2 F21 89.4(9)
F25 P2 F21 73.1(9)
F23 P2 F24 89.2(10)
F26 P2 F24 88.3(11)
F22 P2 F24 87.0(10)
F25 P2 F24 90.4(10)
F21 P2 F24 163.5(11)

loop_
_geom_bond_atom_site_label_1
_geom_bond_atom_site_label_2
_geom_bond_distance
Ru1 N1A 2.045(5)
Ru1 N12A 2.047(5)
Ru1 N1C 2.055(5)
Ru1 N12C 2.055(5)
Ru1 N1B 2.063(5)
Ru1 N12B 2.069(4)
N1A C2A 1.348(8)
N1A C6A 1.370(8)
C2A C3A 1.386(8)
C3A C4A 1.392(10)
C4A C5A 1.365(10)
C5A C6A 1.395(8)
C6A C7A 1.451(9)
C7A N12A 1.379(7)
C7A C8A 1.404(9)
C8A C9A 1.371(10)
C9A C10A 1.377(10)
C10A C11A 1.379(9)
C10A C13A 1.491(10)
C11A N12A 1.349(8)
C13A O13A 1.228(9)
C13A O14A 1.307(9)
O14A C15A 1.450(9)
N1B C2B 1.335(7)
N1B C6B 1.370(7)
C2B C3B 1.379(9)
C3B C4B 1.376(9)
C4B C5B 1.378(9)
C5B C6B 1.384(9)
C6B C7B 1.462(8)
C7B N12B 1.373(7)
C7B C8B 1.384(7)
C8B C9B 1.377(8)
C9B C10B 1.373(8)
C10B C11B 1.393(7)
C10B C13B 1.481(8)
C11B N12B 1.346(7)
C13B O13B 1.202(7)
C13B O14B 1.333(7)
O14B C15B 1.448(7)
N1C C2C 1.348(8)
N1C C6C 1.377(7)
C2C C3C 1.380(8)
C3C C4C 1.388(9)
C4C C5C 1.377(9)
C5C C6C 1.394(8)
C6C C7C 1.450(8)
C7C N12C 1.380(7)
C7C C8C 1.392(8)
C8C C9C 1.381(8)
C9C C10C 1.391(8)
C10C C11C 1.374(8)
C10C C13C 1.476(8)
C11C N12C 1.343(7)
C13C O13C 1.207(7)
C13C O14C 1.339(7)
O14C C15C 1.453(8)
P1 F11 1.569(5)
P1 F13 1.577(4)
P1 F16 1.586(4)
P1 F15 1.588(4)
P1 F12 1.602(4)
P1 F14 1.607(5)
P2 F23 1.507(14)
P2 F26 1.554(19)
P2 F22 1.560(16)
P2 F25 1.652(15)
P2 F21 1.670(19)
P2 F24 1.69(2)
